data_7217035
loop_
_publ_author_name
'Rajesh Goud, N.'
'Khan, Ronaq Ali'
'Nangia, Ashwini'

_publ_section_title
;
 Modulating the solubility of sulfacetamide by means of cocrystals
;
_journal_issue 26
_journal_name_full CrystEngComm
_journal_page_first 5859
_journal_paper_doi 10.1039/c4ce00103f
_journal_volume 16
_journal_year 2014
_chemical_formula_moiety 'C8 H10 N2 O3 S, C6 H6 N2 O, C6 H6 N2 O'
_chemical_formula_sum 'C20 H22 N6 O5 S'
_chemical_formula_weight 458.50
_chemical_melting_point 394
_chemical_name_common SulfacetamideIsonicotinamidecocrystal
_chemical_name_systematic N-4-aminophenylsulfonylacetamidePyridine-4-carboxamide
_space_group_IT_number 14
_symmetry_cell_setting monoclinic
_symmetry_space_group_name_Hall '-P 2yn'
_symmetry_space_group_name_H-M 'P 1 21/n 1'
_atom_sites_solution_hydrogens geom
_atom_sites_solution_primary direct
_atom_sites_solution_secondary difmap
_audit_creation_method SHELXL-97
_cell_angle_alpha 90.00
_cell_angle_beta 96.176(3)
_cell_angle_gamma 90.00
_cell_formula_units_Z 4
_cell_length_a 10.7667(4)
_cell_length_b 9.7508(4)
_cell_length_c 21.1014(7)
_cell_measurement_reflns_used 3337
_cell_measurement_temperature 298(2)
_cell_measurement_theta_max 26.3142
_cell_measurement_theta_min 2.8464
_cell_volume 2202.45(14)
_computing_cell_refinement
;
CrysAlisPro, Agilent Technologies,
Version 1.171.35.19 (release 27-10-2011 CrysAlis171 .NET)
(compiled Oct 27 2011,15:02:11)
;
_computing_data_collection
;
CrysAlisPro, Agilent Technologies,
Version 1.171.35.19 (release 27-10-2011 CrysAlis171 .NET)
(compiled Oct 27 2011,15:02:11)
;
_computing_data_reduction
;
CrysAlisPro, Agilent Technologies,
Version 1.171.35.19 (release 27-10-2011 CrysAlis171 .NET)
(compiled Oct 27 2011,15:02:11)
;
_computing_molecular_graphics 'Bruker SHELXTL'
_computing_publication_material 'Bruker SHELXTL'
_computing_structure_refinement 'SHELXL-97 (Sheldrick, 1997)'
_computing_structure_solution 'SHELXS-97 (Sheldrick, 1990)'
_diffrn_ambient_temperature 298(2)
_diffrn_detector_area_resol_mean 16.3291
_diffrn_measured_fraction_theta_full 0.999
_diffrn_measured_fraction_theta_max 0.999
_diffrn_measurement_device_type 'Xcalibur, Eos, Gemini'
_diffrn_measurement_method '\w scans'
_diffrn_radiation_monochromator graphite
_diffrn_radiation_source 'fine-focus sealed tube'
_diffrn_radiation_type MoK\a
_diffrn_radiation_wavelength 0.71073
_diffrn_reflns_av_R_equivalents 0.0230
_diffrn_reflns_av_sigmaI/netI 0.0308
_diffrn_reflns_limit_h_max 12
_diffrn_reflns_limit_h_min -11
_diffrn_reflns_limit_k_max 11
_diffrn_reflns_limit_k_min -10
_diffrn_reflns_limit_l_max 24
_diffrn_reflns_limit_l_min -24
_diffrn_reflns_number 7836
_diffrn_reflns_theta_full 24.71
_diffrn_reflns_theta_max 24.71
_diffrn_reflns_theta_min 2.85
_exptl_absorpt_coefficient_mu 0.192
_exptl_absorpt_correction_T_max 0.9554
_exptl_absorpt_correction_T_min 0.9136
_exptl_absorpt_correction_type multi-scan
_exptl_absorpt_process_details
;
CrysAlisPro, Agilent Technologies,
Version 1.171.35.19 (release 27-10-2011 CrysAlis171 .NET)
(compiled Oct 27 2011,15:02:11)
Empirical absorption correction using spherical harmonics,
 implemented in SCALE3 ABSPACK scaling algorithm.
;
_exptl_crystal_colour Colorless
_exptl_crystal_density_diffrn 1.383
_exptl_crystal_density_method 'not measured'
_exptl_crystal_description Plate
_exptl_crystal_F_000 960
_exptl_crystal_size_max 0.48
_exptl_crystal_size_mid 0.36
_exptl_crystal_size_min 0.24
_refine_diff_density_max 0.149
_refine_diff_density_min -0.396
_refine_diff_density_rms 0.051
_refine_ls_extinction_method none
_refine_ls_goodness_of_fit_ref 1.065
_refine_ls_hydrogen_treatment mixed
_refine_ls_matrix_type full
_refine_ls_number_parameters 318
_refine_ls_number_reflns 3762
_refine_ls_number_restraints 0
_refine_ls_restrained_S_all 1.065
_refine_ls_R_factor_all 0.0545
_refine_ls_R_factor_gt 0.0407
_refine_ls_shift/su_max 0.000
_refine_ls_shift/su_mean 0.000
_refine_ls_structure_factor_coef Fsqd
_refine_ls_weighting_details 'calc w=1/[\s^2^(Fo^2^)+(0.0480P)^2^+0.3377P] where P=(Fo^2^+2Fc^2^)/3'
_refine_ls_weighting_scheme calc
_refine_ls_wR_factor_gt 0.0963
_refine_ls_wR_factor_ref 0.1057
_reflns_number_gt 3002
_reflns_number_total 3762
_reflns_threshold_expression >2sigma(I)
_cod_data_source_file c4ce00103f2.cif
_cod_data_source_block SACT-INIC
_cod_depositor_comments
;
The following automatic conversions were performed:

'_exptl_absorpt_correction_type' value 'Multi-scan' changed to
'multi-scan' according to
/usr/data/users/saulius/crontab/automatic-downloads/current/RSC/lib/dictionaries/cif_core.dic
dictionary named 'cif_core.dic' version 2.4.2 from 2011-04-26.

Automatic conversion script
Id: cif_fix_values 2281 2013-09-26 08:29:07Z andrius 
;
_cod_database_code 7217035

loop_
_symmetry_equiv_pos_as_xyz
'x, y, z'
'-x+1/2, y+1/2, -z+1/2'
'-x, -y, -z'
'x-1/2, -y-1/2, z-1/2'

loop_
_atom_site_label
_atom_site_type_symbol
_atom_site_fract_x
_atom_site_fract_y
_atom_site_fract_z
_atom_site_U_iso_or_equiv
_atom_site_adp_type
_atom_site_occupancy
_atom_site_symmetry_multiplicity
_atom_site_calc_flag
_atom_site_refinement_flags
S1 S 0.25606(5) -0.02468(6) 0.19191(3) 0.05254(19) Uani 1 1 d .
O5 O 0.07227(14) 0.60889(15) 0.56333(6) 0.0522(4) Uani 1 1 d .
C11 C 0.33850(16) 0.4771(2) 0.01935(8) 0.0374(4) Uani 1 1 d .
O4 O 0.26964(15) 0.61616(16) -0.06963(7) 0.0599(4) Uani 1 1 d .
N1 N 0.14066(15) -0.11160(18) 0.21799(8) 0.0451(4) Uani 1 1 d .
N4 N 0.33952(19) 0.4069(2) -0.09051(9) 0.0507(5) Uani 1 1 d .
C18 C 0.14825(18) 0.5610(2) 0.69453(9) 0.0436(5) Uani 1 1 d .
H18 H 0.0789 0.6177 0.6864 0.052 Uiso 1 1 calc R
N3 N 0.38458(16) 0.43710(19) 0.15076(8) 0.0496(4) Uani 1 1 d .
N5 N 0.30656(16) 0.46838(19) 0.77028(7) 0.0494(5) Uani 1 1 d .
C14 C 0.31312(17) 0.5045(2) -0.05085(9) 0.0411(5) Uani 1 1 d .
C12 C 0.3157(2) 0.5786(2) 0.06215(9) 0.0498(5) Uani 1 1 d .
H12 H 0.2847 0.6632 0.0475 0.060 Uiso 1 1 calc R
C17 C 0.19554(17) 0.49087(19) 0.64563(8) 0.0375(4) Uani 1 1 d .
N6 N 0.13205(19) 0.3938(2) 0.54250(9) 0.0523(5) Uani 1 1 d .
C10 C 0.38523(17) 0.3543(2) 0.04460(8) 0.0421(5) Uani 1 1 d .
H10 H 0.4016 0.2823 0.0178 0.050 Uiso 1 1 calc R
C7 C 0.06315(18) -0.1962(2) 0.18005(10) 0.0458(5) Uani 1 1 d .
O3 O 0.07767(16) -0.21428(17) 0.12457(7) 0.0689(5) Uani 1 1 d .
C20 C 0.12844(18) 0.5027(2) 0.57979(9) 0.0412(5) Uani 1 1 d .
C6 C 0.13484(19) 0.2084(2) 0.15282(10) 0.0514(6) Uani 1 1 d .
H6 H 0.1431 0.2335 0.1956 0.062 Uiso 1 1 calc R
C1 C 0.18524(19) 0.0861(2) 0.13446(9) 0.0473(5) Uani 1 1 d .
C9 C 0.40727(18) 0.3399(2) 0.10964(9) 0.0468(5) Uani 1 1 d .
H9 H 0.4400 0.2571 0.1257 0.056 Uiso 1 1 calc R
O2 O 0.33578(14) -0.11656(19) 0.16304(8) 0.0725(5) Uani 1 1 d .
C16 C 0.30131(19) 0.4121(2) 0.65988(9) 0.0479(5) Uani 1 1 d .
H16 H 0.3368 0.3648 0.6280 0.057 Uiso 1 1 calc R
C19 C 0.2059(2) 0.5453(2) 0.75544(9) 0.0482(5) Uani 1 1 d .
H19 H 0.1723 0.5914 0.7882 0.058 Uiso 1 1 calc R
C13 C 0.3389(2) 0.5546(2) 0.12640(10) 0.0554(6) Uani 1 1 d .
H13 H 0.3217 0.6242 0.1543 0.067 Uiso 1 1 calc R
O1 O 0.30527(15) 0.05206(19) 0.24645(7) 0.0727(5) Uani 1 1 d .
C3 C 0.1141(2) 0.1348(2) 0.02604(10) 0.0578(6) Uani 1 1 d .
H3 H 0.1090 0.1108 -0.0168 0.069 Uiso 1 1 calc R
C15 C 0.3531(2) 0.4052(2) 0.72240(10) 0.0515(5) Uani 1 1 d .
H15 H 0.4251 0.3530 0.7316 0.062 Uiso 1 1 calc R
C2 C 0.1748(2) 0.0502(2) 0.07061(10) 0.0564(6) Uani 1 1 d .
H2 H 0.2091 -0.0317 0.0581 0.068 Uiso 1 1 calc R
C4 C 0.0598(2) 0.2565(2) 0.04360(10) 0.0545(6) Uani 1 1 d .
C5 C 0.0728(2) 0.2925(3) 0.10804(10) 0.0572(6) Uani 1 1 d .
H5 H 0.0390 0.3745 0.1207 0.069 Uiso 1 1 calc R
N2 N -0.0013(3) 0.3406(3) -0.00106(13) 0.0818(7) Uani 1 1 d .
C8 C -0.03808(19) -0.2621(2) 0.21162(11) 0.0592(6) Uani 1 1 d .
H8A H -0.0170 -0.3563 0.2206 0.089 Uiso 1 1 calc R
H8B H -0.1148 -0.2576 0.1840 0.089 Uiso 1 1 calc R
H8C H -0.0479 -0.2151 0.2507 0.089 Uiso 1 1 calc R
H4A H 0.3690(19) 0.330(2) -0.0784(9) 0.048(6) Uiso 1 1 d .
H1 H 0.131(2) -0.095(2) 0.2568(11) 0.066(7) Uiso 1 1 d .
H6A H 0.168(2) 0.312(3) 0.5562(11) 0.069(8) Uiso 1 1 d .
H4B H 0.331(2) 0.426(3) -0.1310(13) 0.076(8) Uiso 1 1 d .
H6B H 0.086(2) 0.393(3) 0.5079(11) 0.069(8) Uiso 1 1 d .
H2A H -0.015(3) 0.312(3) -0.0406(14) 0.104(11) Uiso 1 1 d .
H2B H -0.040(3) 0.409(4) 0.0109(15) 0.112(13) Uiso 1 1 d .

loop_
_atom_site_aniso_label
_atom_site_aniso_U_11
_atom_site_aniso_U_22
_atom_site_aniso_U_33
_atom_site_aniso_U_23
_atom_site_aniso_U_13
_atom_site_aniso_U_12
S1 0.0460(3) 0.0526(4) 0.0595(4) -0.0021(3) 0.0082(2) -0.0123(3)
O5 0.0692(9) 0.0390(9) 0.0452(8) 0.0070(6) -0.0086(7) 0.0017(8)
C11 0.0356(10) 0.0361(11) 0.0404(10) -0.0024(8) 0.0032(8) -0.0029(9)
O4 0.0784(11) 0.0434(9) 0.0555(9) 0.0053(7) -0.0035(7) 0.0119(8)
N1 0.0490(10) 0.0454(11) 0.0411(10) -0.0005(8) 0.0062(8) -0.0119(9)
N4 0.0718(13) 0.0432(12) 0.0357(10) 0.0020(9) -0.0012(8) 0.0078(10)
C18 0.0433(11) 0.0429(12) 0.0444(11) 0.0036(9) 0.0035(8) -0.0005(10)
N3 0.0565(10) 0.0509(11) 0.0420(9) -0.0034(8) 0.0074(8) 0.0012(9)
N5 0.0540(10) 0.0514(12) 0.0407(9) 0.0047(8) -0.0038(8) -0.0070(9)
C14 0.0405(10) 0.0382(12) 0.0432(11) 0.0021(9) -0.0011(8) -0.0035(10)
C12 0.0626(13) 0.0366(12) 0.0504(12) -0.0004(9) 0.0070(10) 0.0038(11)
C17 0.0405(10) 0.0337(11) 0.0374(10) 0.0043(8) -0.0001(8) -0.0087(9)
N6 0.0701(12) 0.0422(12) 0.0408(10) -0.0002(9) -0.0113(9) 0.0004(10)
C10 0.0489(11) 0.0372(12) 0.0403(10) -0.0042(9) 0.0058(8) 0.0021(10)
C7 0.0454(11) 0.0368(12) 0.0534(13) 0.0035(9) -0.0023(9) -0.0018(10)
O3 0.0898(12) 0.0660(12) 0.0497(9) -0.0101(8) 0.0024(8) -0.0196(10)
C20 0.0462(11) 0.0375(12) 0.0392(10) 0.0053(9) 0.0018(8) -0.0090(10)
C6 0.0530(12) 0.0548(15) 0.0485(12) -0.0130(10) 0.0149(9) -0.0116(11)
C1 0.0512(12) 0.0422(13) 0.0509(12) -0.0036(9) 0.0166(9) -0.0109(10)
C9 0.0529(12) 0.0452(13) 0.0423(11) 0.0033(9) 0.0054(9) 0.0079(11)
O2 0.0532(9) 0.0715(12) 0.0960(12) 0.0003(10) 0.0229(8) 0.0058(9)
C16 0.0509(12) 0.0489(13) 0.0434(11) -0.0013(9) 0.0031(9) 0.0029(11)
C19 0.0573(13) 0.0500(14) 0.0383(11) -0.0018(9) 0.0094(9) -0.0076(11)
C13 0.0762(15) 0.0466(14) 0.0445(12) -0.0083(10) 0.0118(10) 0.0053(12)
O1 0.0706(10) 0.0756(13) 0.0688(10) -0.0064(9) -0.0069(8) -0.0342(10)
C3 0.0802(16) 0.0484(14) 0.0470(12) -0.0096(11) 0.0165(11) -0.0106(13)
C15 0.0501(12) 0.0501(14) 0.0517(13) 0.0045(10) -0.0065(10) 0.0055(11)
C2 0.0793(16) 0.0411(13) 0.0527(13) -0.0066(10) 0.0253(11) -0.0050(12)
C4 0.0567(13) 0.0500(14) 0.0572(13) -0.0057(11) 0.0079(10) -0.0066(12)
C5 0.0571(13) 0.0522(15) 0.0640(14) -0.0171(11) 0.0135(11) 0.0005(12)
N2 0.1025(19) 0.0686(17) 0.0698(16) -0.0109(13) -0.0113(13) 0.0186(15)
C8 0.0438(12) 0.0483(14) 0.0846(16) 0.0093(12) 0.0022(11) -0.0064(11)

loop_
_atom_type_symbol
_atom_type_description
_atom_type_scat_dispersion_real
_atom_type_scat_dispersion_imag
_atom_type_scat_source
C C 0.0033 0.0016 'International Tables Vol C Tables 4.2.6.8 and 6.1.1.4'
H H 0.0000 0.0000 'International Tables Vol C Tables 4.2.6.8 and 6.1.1.4'
N N 0.0061 0.0033 'International Tables Vol C Tables 4.2.6.8 and 6.1.1.4'
O O 0.0106 0.0060 'International Tables Vol C Tables 4.2.6.8 and 6.1.1.4'
S S 0.1246 0.1234 'International Tables Vol C Tables 4.2.6.8 and 6.1.1.4'

loop_
_geom_angle_atom_site_label_1
_geom_angle_atom_site_label_2
_geom_angle_atom_site_label_3
_geom_angle
O2 S1 O1 119.16(11)
O2 S1 N1 109.31(10)
O1 S1 N1 103.20(10)
O2 S1 C1 109.42(10)
O1 S1 C1 109.51(11)
N1 S1 C1 105.24(9)
C12 C11 C10 116.86(17)
C12 C11 C14 119.46(18)
C10 C11 C14 123.68(17)
C7 N1 S1 123.30(15)
C7 N1 H1 123.4(16)
S1 N1 H1 113.2(16)
C14 N4 H4A 123.3(14)
C14 N4 H4B 117.4(17)
H4A N4 H4B 119(2)
C19 C18 C17 118.58(19)
C19 C18 H18 120.7
C17 C18 H18 120.7
C9 N3 C13 116.76(17)
C15 N5 C19 116.66(17)
O4 C14 N4 122.25(19)
O4 C14 C11 119.77(18)
N4 C14 C11 117.97(19)
C13 C12 C11 119.9(2)
C13 C12 H12 120.1
C11 C12 H12 120.1
C16 C17 C18 118.37(17)
C16 C17 C20 123.28(18)
C18 C17 C20 118.34(18)
C20 N6 H6A 123.1(14)
C20 N6 H6B 118.1(17)
H6A N6 H6B 117(2)
C9 C10 C11 119.36(18)
C9 C10 H10 120.3
C11 C10 H10 120.3
O3 C7 N1 121.28(19)
O3 C7 C8 123.28(19)
N1 C7 C8 115.44(19)
O5 C20 N6 123.49(18)
O5 C20 C17 119.96(18)
N6 C20 C17 116.54(19)
C5 C6 C1 120.00(19)
C5 C6 H6 120.0
C1 C6 H6 120.0
C6 C1 C2 119.8(2)
C6 C1 S1 119.78(16)
C2 C1 S1 120.37(18)
N3 C9 C10 123.8(2)
N3 C9 H9 118.1
C10 C9 H9 118.1
C15 C16 C17 118.42(19)
C15 C16 H16 120.8
C17 C16 H16 120.8
N5 C19 C18 123.93(19)
N5 C19 H19 118.0
C18 C19 H19 118.0
N3 C13 C12 123.4(2)
N3 C13 H13 118.3
C12 C13 H13 118.3
C2 C3 C4 121.1(2)
C2 C3 H3 119.5
C4 C3 H3 119.5
N5 C15 C16 124.0(2)
N5 C15 H15 118.0
C16 C15 H15 118.0
C3 C2 C1 120.1(2)
C3 C2 H2 120.0
C1 C2 H2 120.0
N2 C4 C3 121.0(2)
N2 C4 C5 120.8(2)
C3 C4 C5 118.2(2)
C6 C5 C4 120.8(2)
C6 C5 H5 119.6
C4 C5 H5 119.6
C4 N2 H2A 119(2)
C4 N2 H2B 119(2)
H2A N2 H2B 120(3)
C7 C8 H8A 109.5
C7 C8 H8B 109.5
H8A C8 H8B 109.5
C7 C8 H8C 109.5
H8A C8 H8C 109.5
H8B C8 H8C 109.5

loop_
_geom_bond_atom_site_label_1
_geom_bond_atom_site_label_2
_geom_bond_distance
S1 O2 1.4224(17)
S1 O1 1.4262(16)
S1 N1 1.6470(17)
S1 C1 1.737(2)
O5 C20 1.230(2)
C11 C12 1.380(3)
C11 C10 1.382(3)
C11 C14 1.501(3)
O4 C14 1.234(2)
N1 C7 1.369(3)
N1 H1 0.85(2)
N4 C14 1.318(3)
N4 H4A 0.84(2)
N4 H4B 0.87(3)
C18 C19 1.374(3)
C18 C17 1.380(3)
C18 H18 0.9300
N3 C9 1.326(3)
N3 C13 1.329(3)
N5 C15 1.327(3)
N5 C19 1.328(3)
C12 C13 1.372(3)
C12 H12 0.9300
C17 C16 1.380(3)
C17 C20 1.500(2)
N6 C20 1.325(3)
N6 H6A 0.92(3)
N6 H6B 0.84(2)
C10 C9 1.375(3)
C10 H10 0.9300
C7 O3 1.211(2)
C7 C8 1.484(3)
C6 C5 1.369(3)
C6 C1 1.383(3)
C6 H6 0.9300
C1 C2 1.385(3)
C9 H9 0.9300
C16 C15 1.378(3)
C16 H16 0.9300
C19 H19 0.9300
C13 H13 0.9300
C3 C2 1.364(3)
C3 C4 1.391(3)
C3 H3 0.9300
C15 H15 0.9300
C2 H2 0.9300
C4 N2 1.364(3)
C4 C5 1.397(3)
C5 H5 0.9300
N2 H2A 0.88(3)
N2 H2B 0.84(4)
C8 H8A 0.9600
C8 H8B 0.9600
C8 H8C 0.9600
